data_7106795
loop_
_publ_author_name
'Erin M. Broderick'
'Neng Guo'
'Tianpin Wu'
'Carola S. Vogel'
'Cuiling Xu'
'Jorg Sutter'
'Jeffrey T. Miller'
'Karsten Meyer'
'Thibault Cantat'
'Paula L. Diaconescu'

_publ_section_title
;
 Redox control of a polymerization catalyst by changing the oxidation
 state of the metal center
;
_journal_coden_Cambridge 182
_journal_name_full Chem.Commun.
_journal_page_first 9897
_journal_paper_doi 10.1039/c1cc13117f
_journal_volume 47
_journal_year 2011
_chemical_formula_moiety 'C72 H110 Ce2 N4 O6, C5 H12, C4 H10'
_chemical_formula_sum 'C81 H132 Ce2 N4 O7'
_chemical_formula_weight 1554.15
_chemical_name_systematic
;
?
;
_space_group_IT_number 4
_symmetry_cell_setting monoclinic
_symmetry_space_group_name_Hall 'P 2yb'
_symmetry_space_group_name_H-M 'P 1 21 1'
_atom_sites_solution_hydrogens geom
_atom_sites_solution_primary direct
_atom_sites_solution_secondary difmap
_audit_creation_method SHELXL-97
_cell_angle_alpha 90.00
_cell_angle_beta 102.508(2)
_cell_angle_gamma 90.00
_cell_formula_units_Z 2
_cell_length_a 14.471(3)
_cell_length_b 16.704(3)
_cell_length_c 17.748(4)
_cell_measurement_reflns_used 9908
_cell_measurement_temperature 100(2)
_cell_measurement_theta_max 30.52
_cell_measurement_theta_min 3.85
_cell_volume 4188.3(15)
_computing_cell_refinement 'Bruker SAINT'
_computing_data_collection 'Bruker APEX2'
_computing_data_reduction 'Bruker SAINT'
_computing_molecular_graphics 'Bruker SHELXTL'
_computing_publication_material 'Bruker SHELXTL'
_computing_structure_refinement 'SHELXL-97 (Sheldrick, 2008)'
_computing_structure_solution 'SHELXS-97 (Sheldrick, 2008)'
_diffrn_ambient_temperature 100(2)
_diffrn_measured_fraction_theta_full 0.995
_diffrn_measured_fraction_theta_max 0.934
_diffrn_radiation_monochromator graphite
_diffrn_radiation_source 'fine-focus sealed tube'
_diffrn_radiation_type MoK\a
_diffrn_radiation_wavelength 0.71073
_diffrn_reflns_av_R_equivalents 0.0229
_diffrn_reflns_av_sigmaI/netI 0.0500
_diffrn_reflns_limit_h_max 20
_diffrn_reflns_limit_h_min -19
_diffrn_reflns_limit_k_max 23
_diffrn_reflns_limit_k_min -23
_diffrn_reflns_limit_l_max 24
_diffrn_reflns_limit_l_min -25
_diffrn_reflns_number 41545
_diffrn_reflns_theta_full 25.00
_diffrn_reflns_theta_max 30.84
_diffrn_reflns_theta_min 3.73
_exptl_absorpt_coefficient_mu 1.123
_exptl_absorpt_correction_T_max 0.9357
_exptl_absorpt_correction_T_min 0.7589
_exptl_absorpt_correction_type multi-scan
_exptl_absorpt_process_details 'Twinabs (Bruker)'
_exptl_crystal_colour orange
_exptl_crystal_density_diffrn 1.232
_exptl_crystal_density_method 'not measured'
_exptl_crystal_description block
_exptl_crystal_F_000 1636
_exptl_crystal_size_max 0.26
_exptl_crystal_size_mid 0.09
_exptl_crystal_size_min 0.06
_refine_diff_density_max 0.770
_refine_diff_density_min -0.549
_refine_diff_density_rms 0.071
_refine_ls_abs_structure_details 'Flack H D (1983), Acta Cryst. A39, 876-881'
_refine_ls_abs_structure_Flack -0.013(5)
_refine_ls_extinction_method none
_refine_ls_goodness_of_fit_ref 0.995
_refine_ls_hydrogen_treatment constr
_refine_ls_matrix_type full
_refine_ls_number_parameters 856
_refine_ls_number_reflns 23106
_refine_ls_number_restraints 3
_refine_ls_restrained_S_all 0.996
_refine_ls_R_factor_all 0.0305
_refine_ls_R_factor_gt 0.0265
_refine_ls_shift/su_max 0.028
_refine_ls_shift/su_mean 0.001
_refine_ls_structure_factor_coef Fsqd
_refine_ls_weighting_details 'calc w=1/[\s^2^(Fo^2^)+(0.0191P)^2^+0.0000P] where P=(Fo^2^+2Fc^2^)/3'
_refine_ls_weighting_scheme calc
_refine_ls_wR_factor_gt 0.0550
_refine_ls_wR_factor_ref 0.0569
_reflns_number_gt 21599
_reflns_number_total 23106
_reflns_threshold_expression >2sigma(I)
_cod_data_source_file c1cc13117f.txt
_cod_data_source_block '[2-Ce(OtBu)]2'
_cod_original_cell_volume 4188.4(14)
_cod_original_sg_symbol_H-M P21
_cod_database_code 7106795

loop_
_symmetry_equiv_pos_as_xyz
'x, y, z'
'-x, y+1/2, -z'

loop_
_atom_site_label
_atom_site_type_symbol
_atom_site_fract_x
_atom_site_fract_y
_atom_site_fract_z
_atom_site_U_iso_or_equiv
_atom_site_adp_type
_atom_site_occupancy
_atom_site_symmetry_multiplicity
_atom_site_calc_flag
_atom_site_refinement_flags
_atom_site_disorder_assembly
_atom_site_disorder_group
Ce1 Ce 0.382405(9) 0.673120(7) 0.276893(7) 0.01330(3) Uani 1 1 d . . .
Ce2 Ce 0.390318(8) 0.826910(7) 0.429208(7) 0.01285(3) Uani 1 1 d . . .
N1 N 0.51291(13) 0.56105(11) 0.29479(11) 0.0157(4) Uani 1 1 d . . .
N2 N 0.55425(14) 0.71866(11) 0.29739(11) 0.0155(4) Uani 1 1 d . . .
N3 N 0.45686(13) 0.91122(11) 0.33102(11) 0.0146(4) Uani 1 1 d . . .
N4 N 0.31048(14) 0.96741(11) 0.38998(11) 0.0140(4) Uani 1 1 d . . .
O1 O 0.41281(11) 0.68369(10) 0.41690(9) 0.0175(3) Uani 1 1 d . . .
O2 O 0.28897(11) 0.78492(9) 0.31100(9) 0.0167(3) Uani 1 1 d . . .
O3 O 0.31416(11) 0.55637(10) 0.23011(10) 0.0178(3) Uani 1 1 d . . .
O4 O 0.40385(12) 0.74429(10) 0.17282(10) 0.0189(3) Uani 1 1 d . . .
O5 O 0.55007(11) 0.84408(9) 0.47021(9) 0.0164(3) Uani 1 1 d . . .
O6 O 0.30415(11) 0.86316(9) 0.51801(9) 0.0159(3) Uani 1 1 d . . .
C1 C 0.32854(16) 0.48259(14) 0.20844(13) 0.0160(4) Uani 1 1 d . . .
C2 C 0.42032(16) 0.44835(14) 0.22612(14) 0.0155(5) Uani 1 1 d . . .
C3 C 0.43408(18) 0.36865(14) 0.20516(14) 0.0184(5) Uani 1 1 d . . .
H3A H 0.4963 0.3472 0.2171 0.022 Uiso 1 1 calc R . .
C4 C 0.36091(16) 0.32046(15) 0.16796(13) 0.0183(4) Uani 1 1 d . . .
C5 C 0.27130(17) 0.35601(14) 0.14948(14) 0.0195(5) Uani 1 1 d . . .
H5A H 0.2200 0.3242 0.1231 0.023 Uiso 1 1 calc R . .
C6 C 0.25185(17) 0.43469(15) 0.16694(14) 0.0188(5) Uani 1 1 d . . .
C7 C 0.15052(17) 0.46914(16) 0.14558(15) 0.0232(5) Uani 1 1 d . . .
C8 C 0.14779(19) 0.54630(16) 0.09758(15) 0.0269(6) Uani 1 1 d . . .
H8A H 0.1910 0.5859 0.1270 0.040 Uiso 1 1 calc R . .
H8B H 0.0833 0.5678 0.0859 0.040 Uiso 1 1 calc R . .
H8C H 0.1674 0.5342 0.0493 0.040 Uiso 1 1 calc R . .
C9 C 0.08051(19) 0.41035(19) 0.09645(19) 0.0371(7) Uani 1 1 d . . .
H9A H 0.0181 0.4356 0.0817 0.056 Uiso 1 1 calc R . .
H9B H 0.0759 0.3618 0.1265 0.056 Uiso 1 1 calc R . .
H9C H 0.1030 0.3962 0.0499 0.056 Uiso 1 1 calc R . .
C10 C 0.11584(18) 0.48630(18) 0.22044(16) 0.0261(6) Uani 1 1 d . . .
H10A H 0.1618 0.5206 0.2544 0.039 Uiso 1 1 calc R . .
H10B H 0.1094 0.4357 0.2468 0.039 Uiso 1 1 calc R . .
H10C H 0.0544 0.5134 0.2076 0.039 Uiso 1 1 calc R . .
C11 C 0.37940(19) 0.23321(15) 0.14910(15) 0.0227(5) Uani 1 1 d . . .
C12 C 0.4379(3) 0.23061(18) 0.0869(2) 0.0438(8) Uani 1 1 d . . .
H12A H 0.4027 0.2567 0.0400 0.066 Uiso 1 1 calc R . .
H12B H 0.4506 0.1748 0.0755 0.066 Uiso 1 1 calc R . .
H12C H 0.4980 0.2587 0.1055 0.066 Uiso 1 1 calc R . .
C13 C 0.4350(2) 0.19049(17) 0.22226(18) 0.0405(8) Uani 1 1 d . . .
H13A H 0.3987 0.1929 0.2628 0.061 Uiso 1 1 calc R . .
H13B H 0.4962 0.2171 0.2402 0.061 Uiso 1 1 calc R . .
H13C H 0.4455 0.1344 0.2101 0.061 Uiso 1 1 calc R . .
C14 C 0.2881(2) 0.18588(18) 0.1211(2) 0.0423(8) Uani 1 1 d . . .
H14A H 0.2503 0.2114 0.0749 0.063 Uiso 1 1 calc R . .
H14B H 0.2518 0.1849 0.1618 0.063 Uiso 1 1 calc R . .
H14C H 0.3036 0.1310 0.1088 0.063 Uiso 1 1 calc R . .
C15 C 0.50462(17) 0.48992(14) 0.26705(14) 0.0163(5) Uani 1 1 d . . .
H15A H 0.5618 0.4601 0.2742 0.020 Uiso 1 1 calc R . .
C16 C 0.61092(16) 0.58458(14) 0.33247(15) 0.0180(5) Uani 1 1 d . . .
H16A H 0.6528 0.5781 0.2956 0.022 Uiso 1 1 calc R . .
H16B H 0.6346 0.5493 0.3773 0.022 Uiso 1 1 calc R . .
C17 C 0.61329(15) 0.67165(16) 0.35932(12) 0.0161(4) Uani 1 1 d . . .
H17A H 0.5886 0.6757 0.4070 0.019 Uiso 1 1 calc R . .
H17B H 0.6791 0.6920 0.3704 0.019 Uiso 1 1 calc R . .
C18 C 0.59642(17) 0.76509(14) 0.25778(14) 0.0168(5) Uani 1 1 d . . .
H18A H 0.6627 0.7716 0.2760 0.020 Uiso 1 1 calc R . .
C19 C 0.55340(17) 0.80868(13) 0.18800(13) 0.0182(5) Uani 1 1 d . . .
C20 C 0.45965(17) 0.79458(14) 0.14622(14) 0.0180(5) Uani 1 1 d . . .
C21 C 0.42932(17) 0.83456(15) 0.07368(13) 0.0198(5) Uani 1 1 d . . .
C22 C 0.49114(19) 0.88928(15) 0.05138(14) 0.0223(5) Uani 1 1 d . . .
H22A H 0.4695 0.9176 0.0044 0.027 Uiso 1 1 calc R . .
C23 C 0.58257(19) 0.90541(15) 0.09318(15) 0.0226(5) Uani 1 1 d . . .
C24 C 0.61260(19) 0.86297(15) 0.16071(15) 0.0214(5) Uani 1 1 d . . .
H24A H 0.6753 0.8707 0.1897 0.026 Uiso 1 1 calc R . .
C25 C 0.33234(18) 0.81659(16) 0.02218(14) 0.0239(5) Uani 1 1 d . . .
C26 C 0.25329(19) 0.84036(18) 0.06392(16) 0.0318(6) Uani 1 1 d . . .
H26A H 0.2623 0.8117 0.1132 0.048 Uiso 1 1 calc R . .
H26B H 0.1916 0.8263 0.0316 0.048 Uiso 1 1 calc R . .
H26C H 0.2558 0.8982 0.0735 0.048 Uiso 1 1 calc R . .
C27 C 0.3248(2) 0.72662(17) 0.00247(16) 0.0293(6) Uani 1 1 d . . .
H27A H 0.3344 0.6954 0.0503 0.044 Uiso 1 1 calc R . .
H27B H 0.3732 0.7122 -0.0261 0.044 Uiso 1 1 calc R . .
H27C H 0.2619 0.7151 -0.0293 0.044 Uiso 1 1 calc R . .
C28 C 0.3140(2) 0.86276(19) -0.05489(17) 0.0343(7) Uani 1 1 d . . .
H28A H 0.3636 0.8497 -0.0828 0.051 Uiso 1 1 calc R . .
H28B H 0.3148 0.9204 -0.0446 0.051 Uiso 1 1 calc R . .
H28C H 0.2522 0.8475 -0.0862 0.051 Uiso 1 1 calc R . .
C29 C 0.6490(2) 0.96648(17) 0.06756(16) 0.0291(6) Uani 1 1 d . . .
C30 C 0.6705(3) 1.03397(18) 0.12645(18) 0.0433(9) Uani 1 1 d . . .
H30A H 0.7019 1.0121 0.1767 0.065 Uiso 1 1 calc R . .
H30B H 0.6112 1.0600 0.1310 0.065 Uiso 1 1 calc R . .
H30C H 0.7120 1.0733 0.1096 0.065 Uiso 1 1 calc R . .
C31 C 0.7427(2) 0.9245(2) 0.06249(19) 0.0414(8) Uani 1 1 d . . .
H31A H 0.7700 0.8990 0.1120 0.062 Uiso 1 1 calc R . .
H31B H 0.7873 0.9642 0.0504 0.062 Uiso 1 1 calc R . .
H31C H 0.7302 0.8838 0.0218 0.062 Uiso 1 1 calc R . .
C32 C 0.6068(2) 1.00269(18) -0.01185(16) 0.0360(7) Uani 1 1 d . . .
H32A H 0.5481 1.0310 -0.0099 0.054 Uiso 1 1 calc R . .
H32B H 0.5933 0.9599 -0.0504 0.054 Uiso 1 1 calc R . .
H32C H 0.6522 1.0403 -0.0260 0.054 Uiso 1 1 calc R . .
C33 C 0.62995(16) 0.86656(13) 0.45213(14) 0.0153(4) Uani 1 1 d . . .
C34 C 0.72017(16) 0.84901(13) 0.50070(13) 0.0160(5) Uani 1 1 d . . .
C35 C 0.80093(17) 0.87351(14) 0.47564(14) 0.0178(5) Uani 1 1 d . . .
H35A H 0.8608 0.8610 0.5076 0.021 Uiso 1 1 calc R . .
C36 C 0.80025(17) 0.91492(14) 0.40734(14) 0.0180(5) Uani 1 1 d . . .
C37 C 0.71244(16) 0.93354(14) 0.36260(14) 0.0166(5) Uani 1 1 d . . .
H37A H 0.7091 0.9635 0.3166 0.020 Uiso 1 1 calc R . .
C38 C 0.62777(16) 0.90975(13) 0.38266(13) 0.0152(4) Uani 1 1 d . . .
C39 C 0.54116(16) 0.93321(13) 0.32985(13) 0.0146(4) Uani 1 1 d . . .
H39A H 0.5477 0.9690 0.2898 0.018 Uiso 1 1 calc R . .
C40 C 0.72703(17) 0.80816(14) 0.57879(14) 0.0201(5) Uani 1 1 d . . .
C41 C 0.6783(2) 0.85981(16) 0.63033(15) 0.0245(6) Uani 1 1 d . . .
H41A H 0.6120 0.8683 0.6046 0.037 Uiso 1 1 calc R . .
H41B H 0.7105 0.9116 0.6396 0.037 Uiso 1 1 calc R . .
H41C H 0.6813 0.8325 0.6797 0.037 Uiso 1 1 calc R . .
C42 C 0.68056(19) 0.72508(15) 0.56723(15) 0.0240(5) Uani 1 1 d . . .
H42A H 0.6148 0.7305 0.5388 0.036 Uiso 1 1 calc R . .
H42B H 0.6818 0.7006 0.6176 0.036 Uiso 1 1 calc R . .
H42C H 0.7154 0.6911 0.5379 0.036 Uiso 1 1 calc R . .
C43 C 0.83058(19) 0.79548(18) 0.62232(16) 0.0299(6) Uani 1 1 d . . .
H43A H 0.8315 0.7695 0.6720 0.045 Uiso 1 1 calc R . .
H43B H 0.8626 0.8474 0.6312 0.045 Uiso 1 1 calc R . .
H43C H 0.8633 0.7615 0.5914 0.045 Uiso 1 1 calc R . .
C44 C 0.89087(17) 0.93919(15) 0.38100(15) 0.0204(5) Uani 1 1 d . . .
C45 C 0.98038(17) 0.91365(16) 0.43885(16) 0.0233(5) Uani 1 1 d . . .
H45A H 0.9806 0.8553 0.4450 0.035 Uiso 1 1 calc R . .
H45B H 0.9817 0.9392 0.4888 0.035 Uiso 1 1 calc R . .
H45C H 1.0363 0.9301 0.4199 0.035 Uiso 1 1 calc R . .
C46 C 0.8931(2) 1.03036(16) 0.37066(18) 0.0293(6) Uani 1 1 d . . .
H46A H 0.8386 1.0470 0.3307 0.044 Uiso 1 1 calc R . .
H46B H 0.9517 1.0456 0.3551 0.044 Uiso 1 1 calc R . .
H46C H 0.8906 1.0567 0.4195 0.044 Uiso 1 1 calc R . .
C47 C 0.89120(19) 0.89806(18) 0.30300(16) 0.0282(6) Uani 1 1 d . . .
H47A H 0.8870 0.8399 0.3088 0.042 Uiso 1 1 calc R . .
H47B H 0.9499 0.9114 0.2868 0.042 Uiso 1 1 calc R . .
H47C H 0.8369 0.9168 0.2640 0.042 Uiso 1 1 calc R . .
C48 C 0.37997(16) 0.95029(14) 0.27578(14) 0.0152(4) Uani 1 1 d . . .
H48A H 0.3342 0.9099 0.2493 0.018 Uiso 1 1 calc R . .
H48B H 0.4056 0.9798 0.2364 0.018 Uiso 1 1 calc R . .
C49 C 0.33203(17) 1.00760(14) 0.32136(14) 0.0166(5) Uani 1 1 d . . .
H49A H 0.3739 1.0541 0.3380 0.020 Uiso 1 1 calc R . .
H49B H 0.2726 1.0276 0.2881 0.020 Uiso 1 1 calc R . .
C50 C 0.25796(16) 1.00875(14) 0.42563(14) 0.0156(5) Uani 1 1 d . . .
H50A H 0.2369 1.0588 0.4027 0.019 Uiso 1 1 calc R . .
C51 C 0.22635(15) 0.98950(13) 0.49617(13) 0.0131(4) Uani 1 1 d . . .
C52 C 0.24695(16) 0.91697(13) 0.53850(13) 0.0144(4) Uani 1 1 d . . .
C53 C 0.20318(16) 0.90431(14) 0.60239(14) 0.0146(5) Uani 1 1 d . . .
C54 C 0.14982(16) 0.96588(14) 0.62344(13) 0.0164(5) Uani 1 1 d . . .
H54A H 0.1236 0.9580 0.6676 0.020 Uiso 1 1 calc R . .
C55 C 0.13166(16) 1.03917(14) 0.58425(14) 0.0163(5) Uani 1 1 d . . .
C56 C 0.16966(16) 1.04879(13) 0.52008(13) 0.0147(4) Uani 1 1 d . . .
H56A H 0.1573 1.0969 0.4911 0.018 Uiso 1 1 calc R . .
C57 C 0.21090(15) 0.82303(15) 0.64410(13) 0.0176(4) Uani 1 1 d . . .
C58 C 0.15458(19) 0.82062(18) 0.70791(14) 0.0265(5) Uani 1 1 d . . .
H58A H 0.0875 0.8303 0.6854 0.040 Uiso 1 1 calc R . .
H58B H 0.1783 0.8621 0.7463 0.040 Uiso 1 1 calc R . .
H58C H 0.1619 0.7679 0.7328 0.040 Uiso 1 1 calc R . .
C59 C 0.31408(17) 0.80406(15) 0.68279(15) 0.0223(5) Uani 1 1 d . . .
H59A H 0.3535 0.8076 0.6444 0.034 Uiso 1 1 calc R . .
H59B H 0.3180 0.7498 0.7043 0.034 Uiso 1 1 calc R . .
H59C H 0.3366 0.8427 0.7243 0.034 Uiso 1 1 calc R . .
C60 C 0.16823(19) 0.75751(15) 0.58564(15) 0.0234(5) Uani 1 1 d . . .
H60A H 0.1009 0.7686 0.5655 0.035 Uiso 1 1 calc R . .
H60B H 0.1753 0.7052 0.6113 0.035 Uiso 1 1 calc R . .
H60C H 0.2014 0.7571 0.5430 0.035 Uiso 1 1 calc R . .
C61 C 0.06978(17) 1.10251(14) 0.61186(15) 0.0189(5) Uani 1 1 d . . .
C62 C 0.1175(2) 1.12904(17) 0.69411(16) 0.0292(6) Uani 1 1 d . . .
H62A H 0.1798 1.1520 0.6939 0.044 Uiso 1 1 calc R . .
H62B H 0.1251 1.0827 0.7287 0.044 Uiso 1 1 calc R . .
H62C H 0.0781 1.1694 0.7121 0.044 Uiso 1 1 calc R . .
C63 C -0.02815(18) 1.06805(16) 0.61277(16) 0.0253(6) Uani 1 1 d . . .
H63A H -0.0603 1.0533 0.5602 0.038 Uiso 1 1 calc R . .
H63B H -0.0658 1.1084 0.6328 0.038 Uiso 1 1 calc R . .
H63C H -0.0210 1.0205 0.6459 0.038 Uiso 1 1 calc R . .
C64 C 0.05650(19) 1.17645(17) 0.55951(15) 0.0280(5) Uani 1 1 d . . .
H64A H 0.0270 1.1605 0.5066 0.042 Uiso 1 1 calc R . .
H64B H 0.1182 1.2009 0.5603 0.042 Uiso 1 1 calc R . .
H64C H 0.0157 1.2152 0.5781 0.042 Uiso 1 1 calc R . .
C65 C 0.18775(16) 0.78440(14) 0.29016(14) 0.0162(5) Uani 1 1 d . . .
C66 C 0.14805(18) 0.78307(16) 0.36304(15) 0.0217(5) Uani 1 1 d . . .
H66A H 0.1714 0.7355 0.3936 0.033 Uiso 1 1 calc R . .
H66B H 0.0788 0.7816 0.3488 0.033 Uiso 1 1 calc R . .
H66C H 0.1685 0.8313 0.3936 0.033 Uiso 1 1 calc R . .
C67 C 0.15059(18) 0.85890(15) 0.24341(15) 0.0212(5) Uani 1 1 d . . .
H67A H 0.1697 0.9068 0.2748 0.032 Uiso 1 1 calc R . .
H67B H 0.0814 0.8565 0.2284 0.032 Uiso 1 1 calc R . .
H67C H 0.1768 0.8612 0.1970 0.032 Uiso 1 1 calc R . .
C68 C 0.15576(18) 0.70964(15) 0.24171(16) 0.0233(5) Uani 1 1 d . . .
H68A H 0.1777 0.6617 0.2722 0.035 Uiso 1 1 calc R . .
H68B H 0.1826 0.7104 0.1955 0.035 Uiso 1 1 calc R . .
H68C H 0.0865 0.7089 0.2263 0.035 Uiso 1 1 calc R . .
C69 C 0.40252(17) 0.62363(14) 0.47208(14) 0.0177(5) Uani 1 1 d . . .
C70 C 0.4043(2) 0.66461(17) 0.54961(15) 0.0274(6) Uani 1 1 d . . .
H70A H 0.4662 0.6897 0.5685 0.041 Uiso 1 1 calc R . .
H70B H 0.3930 0.6247 0.5871 0.041 Uiso 1 1 calc R . .
H70C H 0.3548 0.7056 0.5429 0.041 Uiso 1 1 calc R . .
C71 C 0.30786(19) 0.58072(16) 0.44463(18) 0.0305(6) Uani 1 1 d . . .
H71A H 0.3071 0.5541 0.3953 0.046 Uiso 1 1 calc R . .
H71B H 0.2562 0.6198 0.4380 0.046 Uiso 1 1 calc R . .
H71C H 0.2996 0.5407 0.4830 0.046 Uiso 1 1 calc R . .
C72 C 0.48268(19) 0.56273(14) 0.48223(15) 0.0210(5) Uani 1 1 d . . .
H72A H 0.4829 0.5373 0.4325 0.031 Uiso 1 1 calc R . .
H72B H 0.4734 0.5218 0.5195 0.031 Uiso 1 1 calc R . .
H72C H 0.5433 0.5899 0.5013 0.031 Uiso 1 1 calc R . .
C1S C 0.3640(3) 0.1049(3) 0.8837(2) 0.0646(12) Uani 1 1 d . . .
H1SA H 0.3899 0.0511 0.8807 0.097 Uiso 1 1 calc R . .
H1SB H 0.4057 0.1352 0.9247 0.097 Uiso 1 1 calc R . .
H1SC H 0.3596 0.1324 0.8342 0.097 Uiso 1 1 calc R . .
C2S C 0.2690(3) 0.0989(2) 0.9008(2) 0.0621(11) Uani 1 1 d . . .
H2SA H 0.2753 0.0772 0.9536 0.075 Uiso 1 1 calc R . .
H2SB H 0.2309 0.0605 0.8644 0.075 Uiso 1 1 calc R . .
C3S C 0.2169(3) 0.1777(2) 0.89531(19) 0.0594(11) Uani 1 1 d . . .
H3SA H 0.2549 0.2158 0.9322 0.071 Uiso 1 1 calc R . .
H3SB H 0.2118 0.1997 0.8428 0.071 Uiso 1 1 calc R . .
C4S C 0.1198(3) 0.1729(3) 0.9115(2) 0.0637(11) Uani 1 1 d . . .
H4SA H 0.1244 0.1454 0.9616 0.076 Uiso 1 1 calc R . .
H4SB H 0.0802 0.1390 0.8713 0.076 Uiso 1 1 calc R . .
C5S C 0.0701(4) 0.2511(3) 0.9142(3) 0.096(2) Uani 1 1 d . . .
H5SA H 0.0109 0.2421 0.9312 0.145 Uiso 1 1 calc R . .
H5SB H 0.0561 0.2753 0.8626 0.145 Uiso 1 1 calc R . .
H5SC H 0.1109 0.2872 0.9504 0.145 Uiso 1 1 calc R . .
O1S O 0.0216(7) 1.0902(7) 0.1999(6) 0.275(4) Uiso 1 1 d . . .
C6S C 0.0858(6) 1.0280(5) 0.1008(5) 0.142(3) Uiso 1 1 d D . .
H6SA H 0.1402 1.0170 0.1430 0.213 Uiso 1 1 calc R . .
H6SB H 0.0930 1.0809 0.0790 0.213 Uiso 1 1 calc R . .
H6SC H 0.0825 0.9872 0.0605 0.213 Uiso 1 1 calc R . .
C7S C 0.0050(6) 1.0262(6) 0.1281(5) 0.159(3) Uiso 1 1 d D . .
H7SA H -0.0064 0.9718 0.1462 0.190 Uiso 1 1 calc R . .
H7SB H -0.0501 1.0421 0.0873 0.190 Uiso 1 1 calc R . .
C8S C 0.0121(8) 1.1804(8) 0.1848(6) 0.219(4) Uiso 1 1 d D . .
H8SA H 0.0054 1.2069 0.2332 0.263 Uiso 1 1 calc R . .
H8SB H 0.0718 1.1998 0.1726 0.263 Uiso 1 1 calc R . .
C9S C -0.0647(6) 1.2065(5) 0.1242(5) 0.144(3) Uiso 1 1 d D . .
H9SA H -0.1250 1.1947 0.1385 0.216 Uiso 1 1 calc R . .
H9SB H -0.0620 1.1783 0.0763 0.216 Uiso 1 1 calc R . .
H9SC H -0.0596 1.2642 0.1165 0.216 Uiso 1 1 calc R . .

loop_
_atom_site_aniso_label
_atom_site_aniso_U_11
_atom_site_aniso_U_22
_atom_site_aniso_U_33
_atom_site_aniso_U_23
_atom_site_aniso_U_13
_atom_site_aniso_U_12
Ce1 0.01265(6) 0.01172(5) 0.01616(6) 0.00036(5) 0.00449(4) 0.00117(5)
Ce2 0.01254(6) 0.01089(5) 0.01651(6) 0.00083(5) 0.00622(4) 0.00130(5)
N1 0.0124(9) 0.0156(9) 0.0184(10) -0.0007(8) 0.0019(7) 0.0008(7)
N2 0.0143(10) 0.0155(9) 0.0161(10) -0.0005(8) 0.0023(8) 0.0016(7)
N3 0.0140(9) 0.0153(9) 0.0152(9) -0.0001(8) 0.0045(7) 0.0029(8)
N4 0.0159(10) 0.0118(9) 0.0149(10) -0.0016(7) 0.0048(8) -0.0006(7)
O1 0.0213(8) 0.0137(8) 0.0185(8) 0.0039(6) 0.0064(6) 0.0020(7)
O2 0.0122(8) 0.0160(8) 0.0226(9) 0.0013(7) 0.0055(6) 0.0022(6)
O3 0.0159(8) 0.0153(8) 0.0219(9) -0.0035(7) 0.0034(7) 0.0002(6)
O4 0.0171(8) 0.0206(8) 0.0198(9) 0.0055(7) 0.0057(7) -0.0015(7)
O5 0.0152(8) 0.0179(9) 0.0168(8) 0.0011(6) 0.0049(6) 0.0010(6)
O6 0.0179(8) 0.0140(7) 0.0180(8) 0.0010(6) 0.0085(7) 0.0024(6)
C1 0.0173(11) 0.0159(10) 0.0156(11) -0.0012(9) 0.0054(9) 0.0005(9)
C2 0.0153(11) 0.0148(10) 0.0167(11) 0.0002(9) 0.0041(9) -0.0002(9)
C3 0.0201(12) 0.0153(11) 0.0204(12) 0.0012(9) 0.0056(9) 0.0042(9)
C4 0.0227(11) 0.0148(10) 0.0184(11) -0.0020(10) 0.0065(8) 0.0005(10)
C5 0.0185(12) 0.0201(11) 0.0189(12) -0.0061(9) 0.0022(9) -0.0048(9)
C6 0.0159(12) 0.0226(12) 0.0180(12) -0.0051(10) 0.0038(9) -0.0023(10)
C7 0.0142(12) 0.0297(14) 0.0240(13) -0.0088(11) 0.0005(10) 0.0033(10)
C8 0.0232(13) 0.0342(15) 0.0215(13) -0.0044(11) 0.0007(10) 0.0111(11)
C9 0.0169(13) 0.0394(17) 0.0514(19) -0.0180(15) -0.0007(13) 0.0012(12)
C10 0.0173(13) 0.0273(14) 0.0345(16) -0.0057(12) 0.0073(11) -0.0021(11)
C11 0.0277(14) 0.0162(11) 0.0240(13) -0.0049(10) 0.0055(11) -0.0017(10)
C12 0.060(2) 0.0282(15) 0.055(2) -0.0101(14) 0.0364(18) 0.0030(15)
C13 0.057(2) 0.0222(15) 0.0390(18) 0.0010(12) 0.0036(16) 0.0046(13)
C14 0.0343(16) 0.0245(16) 0.067(2) -0.0166(15) 0.0090(15) -0.0043(12)
C15 0.0155(11) 0.0138(10) 0.0194(12) 0.0017(9) 0.0037(9) 0.0039(9)
C16 0.0126(11) 0.0157(11) 0.0241(13) -0.0012(9) 0.0008(9) 0.0012(9)
C17 0.0145(10) 0.0163(10) 0.0167(10) 0.0002(11) 0.0017(8) -0.0017(10)
C18 0.0160(11) 0.0162(11) 0.0191(12) -0.0037(9) 0.0059(9) -0.0017(9)
C19 0.0223(12) 0.0164(12) 0.0174(11) -0.0021(9) 0.0077(9) -0.0007(9)
C20 0.0207(12) 0.0177(11) 0.0173(11) -0.0021(9) 0.0079(9) 0.0013(9)
C21 0.0251(12) 0.0169(11) 0.0188(11) -0.0012(10) 0.0081(9) 0.0018(10)
C22 0.0298(14) 0.0210(12) 0.0172(12) 0.0020(10) 0.0075(10) 0.0015(11)
C23 0.0296(14) 0.0198(12) 0.0212(13) 0.0004(10) 0.0116(11) -0.0029(10)
C24 0.0233(13) 0.0208(12) 0.0217(13) -0.0017(10) 0.0079(10) -0.0021(10)
C25 0.0251(12) 0.0260(13) 0.0201(12) 0.0032(11) 0.0042(9) 0.0008(11)
C26 0.0257(13) 0.0406(18) 0.0291(14) 0.0072(13) 0.0058(11) 0.0074(12)
C27 0.0297(15) 0.0316(14) 0.0249(14) -0.0044(11) 0.0020(11) -0.0063(12)
C28 0.0348(16) 0.0397(17) 0.0257(15) 0.0084(13) 0.0006(12) 0.0001(13)
C29 0.0371(17) 0.0270(14) 0.0239(14) 0.0037(11) 0.0082(12) -0.0104(12)
C30 0.064(2) 0.0324(16) 0.0329(17) 0.0040(13) 0.0091(16) -0.0246(16)
C31 0.0370(17) 0.054(2) 0.0371(17) 0.0126(15) 0.0174(14) -0.0150(15)
C32 0.0467(18) 0.0341(16) 0.0279(15) 0.0100(12) 0.0095(13) -0.0110(14)
C33 0.0158(11) 0.0123(10) 0.0184(11) -0.0028(9) 0.0051(9) 0.0003(9)
C34 0.0170(11) 0.0140(10) 0.0174(11) -0.0018(8) 0.0047(9) 0.0033(8)
C35 0.0132(11) 0.0198(11) 0.0197(12) -0.0052(9) 0.0022(9) 0.0030(9)
C36 0.0155(11) 0.0165(11) 0.0232(13) -0.0035(9) 0.0066(9) -0.0003(9)
C37 0.0169(11) 0.0161(11) 0.0178(11) 0.0006(9) 0.0062(9) -0.0002(9)
C38 0.0121(10) 0.0146(10) 0.0192(11) -0.0009(9) 0.0040(9) 0.0028(8)
C39 0.0181(11) 0.0131(10) 0.0143(11) 0.0000(8) 0.0071(9) 0.0006(9)
C40 0.0196(12) 0.0229(13) 0.0174(11) -0.0006(9) 0.0034(9) 0.0022(9)
C41 0.0289(14) 0.0269(13) 0.0181(13) 0.0014(10) 0.0062(10) 0.0063(11)
C42 0.0291(14) 0.0190(11) 0.0243(13) 0.0041(10) 0.0063(11) 0.0055(10)
C43 0.0239(14) 0.0404(16) 0.0230(14) 0.0057(12) -0.0002(11) 0.0049(12)
C44 0.0137(11) 0.0233(12) 0.0254(13) -0.0028(10) 0.0064(10) -0.0016(9)
C45 0.0123(11) 0.0238(13) 0.0334(15) -0.0046(11) 0.0043(10) -0.0019(10)
C46 0.0217(14) 0.0250(14) 0.0424(17) 0.0037(12) 0.0095(12) -0.0032(11)
C47 0.0186(13) 0.0392(16) 0.0293(14) -0.0046(12) 0.0109(11) -0.0011(11)
C48 0.0112(10) 0.0224(11) 0.0126(11) 0.0031(9) 0.0035(8) 0.0009(9)
C49 0.0187(12) 0.0145(11) 0.0181(12) 0.0043(9) 0.0073(9) 0.0035(9)
C50 0.0116(11) 0.0153(11) 0.0197(12) 0.0011(9) 0.0034(9) -0.0001(9)
C51 0.0110(10) 0.0144(10) 0.0146(11) -0.0017(8) 0.0039(8) -0.0002(8)
C52 0.0119(10) 0.0153(10) 0.0163(11) -0.0021(9) 0.0036(8) -0.0021(8)
C53 0.0117(11) 0.0172(11) 0.0150(11) 0.0003(9) 0.0030(8) -0.0024(9)
C54 0.0152(11) 0.0189(11) 0.0160(11) -0.0014(9) 0.0054(9) -0.0025(9)
C55 0.0143(11) 0.0165(11) 0.0191(12) -0.0029(9) 0.0056(9) 0.0005(9)
C56 0.0133(11) 0.0134(10) 0.0175(11) -0.0014(9) 0.0036(9) -0.0010(8)
C57 0.0191(11) 0.0153(10) 0.0196(11) 0.0026(10) 0.0070(8) -0.0014(10)
C58 0.0326(13) 0.0258(13) 0.0247(12) 0.0094(12) 0.0138(10) 0.0035(12)
C59 0.0221(12) 0.0212(12) 0.0222(12) 0.0045(9) 0.0015(10) 0.0026(10)
C60 0.0248(14) 0.0202(12) 0.0257(14) 0.0030(10) 0.0064(11) -0.0052(10)
C61 0.0173(12) 0.0195(12) 0.0216(12) -0.0019(10) 0.0080(10) 0.0043(9)
C62 0.0308(15) 0.0323(15) 0.0266(14) -0.0109(12) 0.0110(11) 0.0051(12)
C63 0.0180(12) 0.0285(14) 0.0325(15) -0.0025(11) 0.0124(11) 0.0051(10)
C64 0.0313(13) 0.0224(12) 0.0352(14) 0.0026(13) 0.0177(11) 0.0119(13)
C65 0.0106(10) 0.0171(11) 0.0202(12) -0.0003(9) 0.0017(9) -0.0002(9)
C66 0.0168(12) 0.0245(13) 0.0259(14) 0.0017(11) 0.0092(10) 0.0007(10)
C67 0.0156(12) 0.0214(12) 0.0272(13) 0.0042(10) 0.0060(10) 0.0037(10)
C68 0.0143(12) 0.0231(12) 0.0320(14) -0.0054(11) 0.0038(10) -0.0021(10)
C69 0.0188(12) 0.0157(11) 0.0195(12) 0.0054(9) 0.0058(9) 0.0009(9)
C70 0.0365(14) 0.0212(13) 0.0272(13) 0.0029(12) 0.0129(11) 0.0053(12)
C71 0.0255(14) 0.0213(13) 0.0424(17) 0.0107(12) 0.0020(12) -0.0031(11)
C72 0.0260(14) 0.0146(12) 0.0236(14) 0.0055(10) 0.0084(11) 0.0038(10)
C1S 0.092(3) 0.056(3) 0.048(2) 0.0020(19) 0.021(2) 0.015(2)
C2S 0.089(3) 0.050(2) 0.041(2) 0.0039(17) -0.001(2) 0.003(2)
C3S 0.088(3) 0.0393(18) 0.0345(17) -0.0062(17) -0.0219(18) 0.002(2)
C4S 0.077(3) 0.063(2) 0.042(2) -0.010(2) -0.0072(19) -0.011(3)
C5S 0.099(4) 0.068(3) 0.092(4) -0.036(3) -0.046(3) 0.009(3)

loop_
_atom_type_symbol
_atom_type_description
_atom_type_scat_dispersion_real
_atom_type_scat_dispersion_imag
_atom_type_scat_source
C C 0.0033 0.0016 'International Tables Vol C Tables 4.2.6.8 and 6.1.1.4'
H H 0.0000 0.0000 'International Tables Vol C Tables 4.2.6.8 and 6.1.1.4'
N N 0.0061 0.0033 'International Tables Vol C Tables 4.2.6.8 and 6.1.1.4'
O O 0.0106 0.0060 'International Tables Vol C Tables 4.2.6.8 and 6.1.1.4'
Ce Ce -0.2486 2.6331 'International Tables Vol C Tables 4.2.6.8 and 6.1.1.4'

loop_
_geom_angle_atom_site_label_1
_geom_angle_atom_site_label_2
_geom_angle_atom_site_label_3
_geom_angle
_geom_angle_site_symmetry_1
_geom_angle_site_symmetry_3
_geom_angle_publ_flag
O3 Ce1 O4 106.15(6) . . ?
O3 Ce1 O1 113.92(6) . . ?
O4 Ce1 O1 139.91(6) . . ?
O3 Ce1 O2 121.74(6) . . ?
O4 Ce1 O2 88.97(6) . . ?
O1 Ce1 O2 71.39(5) . . ?
O3 Ce1 N2 130.13(6) . . ?
O4 Ce1 N2 70.09(6) . . ?
O1 Ce1 N2 82.97(6) . . ?
O2 Ce1 N2 108.05(6) . . ?
O3 Ce1 N1 71.06(6) . . ?
O4 Ce1 N1 104.45(6) . . ?
O1 Ce1 N1 87.82(6) . . ?
O2 Ce1 N1 158.54(6) . . ?
N2 Ce1 N1 62.77(6) . . ?
O3 Ce1 Ce2 143.73(4) . . ?
O4 Ce1 Ce2 103.98(5) . . ?
O1 Ce1 Ce2 40.21(4) . . ?
O2 Ce1 Ce2 39.34(4) . . ?
N2 Ce1 Ce2 79.30(4) . . ?
N1 Ce1 Ce2 119.77(4) . . ?
O5 Ce2 O6 114.27(6) . . ?
O5 Ce2 O2 134.60(5) . . ?
O6 Ce2 O2 111.05(6) . . ?
O5 Ce2 O1 90.35(5) . . ?
O6 Ce2 O1 115.16(5) . . ?
O2 Ce2 O1 72.60(5) . . ?
O5 Ce2 N3 69.35(6) . . ?
O6 Ce2 N3 131.10(6) . . ?
O2 Ce2 N3 79.36(6) . . ?
O1 Ce2 N3 113.52(6) . . ?
O5 Ce2 N4 109.08(6) . . ?
O6 Ce2 N4 71.01(6) . . ?
O2 Ce2 N4 83.06(6) . . ?
O1 Ce2 N4 155.52(6) . . ?
N3 Ce2 N4 62.85(6) . . ?
O5 Ce2 Ce1 100.84(4) . . ?
O6 Ce2 Ce1 138.38(4) . . ?
O2 Ce2 Ce1 40.67(4) . . ?
O1 Ce2 Ce1 40.29(4) . . ?
N3 Ce2 Ce1 80.98(4) . . ?
N4 Ce2 Ce1 118.68(4) . . ?
C15 N1 C16 114.80(19) . . ?
C15 N1 Ce1 127.48(15) . . ?
C16 N1 Ce1 117.21(13) . . ?
C18 N2 C17 117.7(2) . . ?
C18 N2 Ce1 131.72(16) . . ?
C17 N2 Ce1 109.83(14) . . ?
C39 N3 C48 116.7(2) . . ?
C39 N3 Ce2 131.61(16) . . ?
C48 N3 Ce2 110.71(13) . . ?
C50 N4 C49 114.33(19) . . ?
C50 N4 Ce2 128.09(16) . . ?
C49 N4 Ce2 117.47(13) . . ?
C69 O1 Ce2 126.31(13) . . ?
C69 O1 Ce1 128.66(14) . . ?
Ce2 O1 Ce1 99.50(6) . . ?
C65 O2 Ce2 128.90(13) . . ?
C65 O2 Ce1 121.25(13) . . ?
Ce2 O2 Ce1 99.99(6) . . ?
C1 O3 Ce1 145.87(15) . . ?
C20 O4 Ce1 145.50(15) . . ?
C33 O5 Ce2 146.82(15) . . ?
C52 O6 Ce2 146.41(14) . . ?
O3 C1 C2 120.8(2) . . ?
O3 C1 C6 121.1(2) . . ?
C2 C1 C6 118.2(2) . . ?
C3 C2 C1 120.2(2) . . ?
C3 C2 C15 115.6(2) . . ?
C1 C2 C15 124.2(2) . . ?
C4 C3 C2 122.7(2) . . ?
C4 C3 H3A 118.6 . . ?
C2 C3 H3A 118.6 . . ?
C3 C4 C5 116.2(2) . . ?
C3 C4 C11 120.5(2) . . ?
C5 C4 C11 123.3(2) . . ?
C6 C5 C4 124.8(2) . . ?
C6 C5 H5A 117.6 . . ?
C4 C5 H5A 117.6 . . ?
C5 C6 C1 118.0(2) . . ?
C5 C6 C7 121.6(2) . . ?
C1 C6 C7 120.4(2) . . ?
C9 C7 C8 106.6(2) . . ?
C9 C7 C6 112.0(2) . . ?
C8 C7 C6 110.9(2) . . ?
C9 C7 C10 108.0(2) . . ?
C8 C7 C10 110.2(2) . . ?
C6 C7 C10 109.0(2) . . ?
C7 C8 H8A 109.5 . . ?
C7 C8 H8B 109.5 . . ?
H8A C8 H8B 109.5 . . ?
C7 C8 H8C 109.5 . . ?
H8A C8 H8C 109.5 . . ?
H8B C8 H8C 109.5 . . ?
C7 C9 H9A 109.5 . . ?
C7 C9 H9B 109.5 . . ?
H9A C9 H9B 109.5 . . ?
C7 C9 H9C 109.5 . . ?
H9A C9 H9C 109.5 . . ?
H9B C9 H9C 109.5 . . ?
C7 C10 H10A 109.5 . . ?
C7 C10 H10B 109.5 . . ?
H10A C10 H10B 109.5 . . ?
C7 C10 H10C 109.5 . . ?
H10A C10 H10C 109.5 . . ?
H10B C10 H10C 109.5 . . ?
C14 C11 C12 109.0(2) . . ?
C14 C11 C4 112.6(2) . . ?
C12 C11 C4 109.6(2) . . ?
C14 C11 C13 106.9(2) . . ?
C12 C11 C13 108.9(3) . . ?
C4 C11 C13 109.8(2) . . ?
C11 C12 H12A 109.5 . . ?
C11 C12 H12B 109.5 . . ?
H12A C12 H12B 109.5 . . ?
C11 C12 H12C 109.5 . . ?
H12A C12 H12C 109.5 . . ?
H12B C12 H12C 109.5 . . ?
C11 C13 H13A 109.5 . . ?
C11 C13 H13B 109.5 . . ?
H13A C13 H13B 109.5 . . ?
C11 C13 H13C 109.5 . . ?
H13A C13 H13C 109.5 . . ?
H13B C13 H13C 109.5 . . ?
C11 C14 H14A 109.5 . . ?
C11 C14 H14B 109.5 . . ?
H14A C14 H14B 109.5 . . ?
C11 C14 H14C 109.5 . . ?
H14A C14 H14C 109.5 . . ?
H14B C14 H14C 109.5 . . ?
N1 C15 C2 129.3(2) . . ?
N1 C15 H15A 115.4 . . ?
C2 C15 H15A 115.4 . . ?
N1 C16 C17 110.32(18) . . ?
N1 C16 H16A 109.6 . . ?
C17 C16 H16A 109.6 . . ?
N1 C16 H16B 109.6 . . ?
C17 C16 H16B 109.6 . . ?
H16A C16 H16B 108.1 . . ?
N2 C17 C16 107.81(18) . . ?
N2 C17 H17A 110.1 . . ?
C16 C17 H17A 110.1 . . ?
N2 C17 H17B 110.1 . . ?
C16 C17 H17B 110.1 . . ?
H17A C17 H17B 108.5 . . ?
N2 C18 C19 126.9(2) . . ?
N2 C18 H18A 116.5 . . ?
C19 C18 H18A 116.5 . . ?
C24 C19 C20 120.9(2) . . ?
C24 C19 C18 115.9(2) . . ?
C20 C19 C18 123.1(2) . . ?
O4 C20 C19 120.6(2) . . ?
O4 C20 C21 121.7(2) . . ?
C19 C20 C21 117.7(2) . . ?
C22 C21 C20 118.0(2) . . ?
C22 C21 C25 121.4(2) . . ?
C20 C21 C25 120.6(2) . . ?
C21 C22 C23 124.6(2) . . ?
C21 C22 H22A 117.7 . . ?
C23 C22 H22A 117.7 . . ?
C24 C23 C22 116.5(2) . . ?
C24 C23 C29 119.9(2) . . ?
C22 C23 C29 123.6(2) . . ?
C23 C24 C19 122.1(2) . . ?
C23 C24 H24A 119.0 . . ?
C19 C24 H24A 119.0 . . ?
C21 C25 C27 109.8(2) . . ?
C21 C25 C28 113.0(2) . . ?
C27 C25 C28 107.2(2) . . ?
C21 C25 C26 110.0(2) . . ?
C27 C25 C26 109.6(2) . . ?
C28 C25 C26 107.1(2) . . ?
C25 C26 H26A 109.5 . . ?
C25 C26 H26B 109.5 . . ?
H26A C26 H26B 109.5 . . ?
C25 C26 H26C 109.5 . . ?
H26A C26 H26C 109.5 . . ?
H26B C26 H26C 109.5 . . ?
C25 C27 H27A 109.5 . . ?
C25 C27 H27B 109.5 . . ?
H27A C27 H27B 109.5 . . ?
C25 C27 H27C 109.5 . . ?
H27A C27 H27C 109.5 . . ?
H27B C27 H27C 109.5 . . ?
C25 C28 H28A 109.5 . . ?
C25 C28 H28B 109.5 . . ?
H28A C28 H28B 109.5 . . ?
C25 C28 H28C 109.5 . . ?
H28A C28 H28C 109.5 . . ?
H28B C28 H28C 109.5 . . ?
C30 C29 C32 108.7(2) . . ?
C30 C29 C23 109.6(2) . . ?
C32 C29 C23 112.6(2) . . ?
C30 C29 C31 109.0(3) . . ?
C32 C29 C31 107.7(2) . . ?
C23 C29 C31 109.2(2) . . ?
C29 C30 H30A 109.5 . . ?
C29 C30 H30B 109.5 . . ?
H30A C30 H30B 109.5 . . ?
C29 C30 H30C 109.5 . . ?
H30A C30 H30C 109.5 . . ?
H30B C30 H30C 109.5 . . ?
C29 C31 H31A 109.5 . . ?
C29 C31 H31B 109.5 . . ?
H31A C31 H31B 109.5 . . ?
C29 C31 H31C 109.5 . . ?
H31A C31 H31C 109.5 . . ?
H31B C31 H31C 109.5 . . ?
C29 C32 H32A 109.5 . . ?
C29 C32 H32B 109.5 . . ?
H32A C32 H32B 109.5 . . ?
C29 C32 H32C 109.5 . . ?
H32A C32 H32C 109.5 . . ?
H32B C32 H32C 109.5 . . ?
O5 C33 C38 119.9(2) . . ?
O5 C33 C34 121.9(2) . . ?
C38 C33 C34 118.2(2) . . ?
C35 C34 C33 117.7(2) . . ?
C35 C34 C40 121.6(2) . . ?
C33 C34 C40 120.6(2) . . ?
C36 C35 C34 124.9(2) . . ?
C36 C35 H35A 117.5 . . ?
C34 C35 H35A 117.5 . . ?
C37 C36 C35 116.4(2) . . ?
C37 C36 C44 120.3(2) . . ?
C35 C36 C44 123.3(2) . . ?
C36 C37 C38 122.4(2) . . ?
C36 C37 H37A 118.8 . . ?
C38 C37 H37A 118.8 . . ?
C37 C38 C33 120.4(2) . . ?
C37 C38 C39 116.1(2) . . ?
C33 C38 C39 123.5(2) . . ?
N3 C39 C38 127.4(2) . . ?
N3 C39 H39A 116.3 . . ?
C38 C39 H39A 116.3 . . ?
C34 C40 C41 109.96(19) . . ?
C34 C40 C42 110.0(2) . . ?
C41 C40 C42 110.1(2) . . ?
C34 C40 C43 112.3(2) . . ?
C41 C40 C43 107.5(2) . . ?
C42 C40 C43 107.0(2) . . ?
C40 C41 H41A 109.5 . . ?
C40 C41 H41B 109.5 . . ?
H41A C41 H41B 109.5 . . ?
C40 C41 H41C 109.5 . . ?
H41A C41 H41C 109.5 . . ?
H41B C41 H41C 109.5 . . ?
C40 C42 H42A 109.5 . . ?
C40 C42 H42B 109.5 . . ?
H42A C42 H42B 109.5 . . ?
C40 C42 H42C 109.5 . . ?
H42A C42 H42C 109.5 . . ?
H42B C42 H42C 109.5 . . ?
C40 C43 H43A 109.5 . . ?
C40 C43 H43B 109.5 . . ?
H43A C43 H43B 109.5 . . ?
C40 C43 H43C 109.5 . . ?
H43A C43 H43C 109.5 . . ?
H43B C43 H43C 109.5 . . ?
C45 C44 C46 108.7(2) . . ?
C45 C44 C36 112.1(2) . . ?
C46 C44 C36 109.8(2) . . ?
C45 C44 C47 108.1(2) . . ?
C46 C44 C47 109.2(2) . . ?
C36 C44 C47 108.8(2) . . ?
C44 C45 H45A 109.5 . . ?
C44 C45 H45B 109.5 . . ?
H45A C45 H45B 109.5 . . ?
C44 C45 H45C 109.5 . . ?
H45A C45 H45C 109.5 . . ?
H45B C45 H45C 109.5 . . ?
C44 C46 H46A 109.5 . . ?
C44 C46 H46B 109.5 . . ?
H46A C46 H46B 109.5 . . ?
C44 C46 H46C 109.5 . . ?
H46A C46 H46C 109.5 . . ?
H46B C46 H46C 109.5 . . ?
C44 C47 H47A 109.5 . . ?
C44 C47 H47B 109.5 . . ?
H47A C47 H47B 109.5 . . ?
C44 C47 H47C 109.5 . . ?
H47A C47 H47C 109.5 . . ?
H47B C47 H47C 109.5 . . ?
N3 C48 C49 107.04(19) . . ?
N3 C48 H48A 110.3 . . ?
C49 C48 H48A 110.3 . . ?
N3 C48 H48B 110.3 . . ?
C49 C48 H48B 110.3 . . ?
H48A C48 H48B 108.6 . . ?
N4 C49 C48 110.78(18) . . ?
N4 C49 H49A 109.5 . . ?
C48 C49 H49A 109.5 . . ?
N4 C49 H49B 109.5 . . ?
C48 C49 H49B 109.5 . . ?
H49A C49 H49B 108.1 . . ?
N4 C50 C51 129.1(2) . . ?
N4 C50 H50A 115.4 . . ?
C51 C50 H50A 115.4 . . ?
C56 C51 C52 120.6(2) . . ?
C56 C51 C50 114.5(2) . . ?
C52 C51 C50 124.9(2) . . ?
O6 C52 C51 120.3(2) . . ?
O6 C52 C53 121.9(2) . . ?
C51 C52 C53 117.8(2) . . ?
C54 C53 C52 118.2(2) . . ?
C54 C53 C57 120.8(2) . . ?
C52 C53 C57 120.9(2) . . ?
C53 C54 C55 124.7(2) . . ?
C53 C54 H54A 117.7 . . ?
C55 C54 H54A 117.7 . . ?
C56 C55 C54 116.5(2) . . ?
C56 C55 C61 123.3(2) . . ?
C54 C55 C61 120.2(2) . . ?
C55 C56 C51 122.0(2) . . ?
C55 C56 H56A 119.0 . . ?
C51 C56 H56A 119.0 . . ?
C58 C57 C59 106.59(19) . . ?
C58 C57 C53 112.6(2) . . ?
C59 C57 C53 111.06(19) . . ?
C58 C57 C60 106.2(2) . . ?
C59 C57 C60 111.3(2) . . ?
C53 C57 C60 109.01(19) . . ?
C57 C58 H58A 109.5 . . ?
C57 C58 H58B 109.5 . . ?
H58A C58 H58B 109.5 . . ?
C57 C58 H58C 109.5 . . ?
H58A C58 H58C 109.5 . . ?
H58B C58 H58C 109.5 . . ?
C57 C59 H59A 109.5 . . ?
C57 C59 H59B 109.5 . . ?
H59A C59 H59B 109.5 . . ?
C57 C59 H59C 109.5 . . ?
H59A C59 H59C 109.5 . . ?
H59B C59 H59C 109.5 . . ?
C57 C60 H60A 109.5 . . ?
C57 C60 H60B 109.5 . . ?
H60A C60 H60B 109.5 . . ?
C57 C60 H60C 109.5 . . ?
H60A C60 H60C 109.5 . . ?
H60B C60 H60C 109.5 . . ?
C64 C61 C63 108.3(2) . . ?
C64 C61 C55 111.6(2) . . ?
C63 C61 C55 110.5(2) . . ?
C64 C61 C62 108.3(2) . . ?
C63 C61 C62 108.9(2) . . ?
C55 C61 C62 109.2(2) . . ?
C61 C62 H62A 109.5 . . ?
C61 C62 H62B 109.5 . . ?
H62A C62 H62B 109.5 . . ?
C61 C62 H62C 109.5 . . ?
H62A C62 H62C 109.5 . . ?
H62B C62 H62C 109.5 . . ?
C61 C63 H63A 109.5 . . ?
C61 C63 H63B 109.5 . . ?
H63A C63 H63B 109.5 . . ?
C61 C63 H63C 109.5 . . ?
H63A C63 H63C 109.5 . . ?
H63B C63 H63C 109.5 . . ?
C61 C64 H64A 109.5 . . ?
C61 C64 H64B 109.5 . . ?
H64A C64 H64B 109.5 . . ?
C61 C64 H64C 109.5 . . ?
H64A C64 H64C 109.5 . . ?
H64B C64 H64C 109.5 . . ?
O2 C65 C66 109.48(19) . . ?
O2 C65 C67 110.83(19) . . ?
C66 C65 C67 108.6(2) . . ?
O2 C65 C68 108.57(18) . . ?
C66 C65 C68 109.9(2) . . ?
C67 C65 C68 109.4(2) . . ?
C65 C66 H66A 109.5 . . ?
C65 C66 H66B 109.5 . . ?
H66A C66 H66B 109.5 . . ?
C65 C66 H66C 109.5 . . ?
H66A C66 H66C 109.5 . . ?
H66B C66 H66C 109.5 . . ?
C65 C67 H67A 109.5 . . ?
C65 C67 H67B 109.5 . . ?
H67A C67 H67B 109.5 . . ?
C65 C67 H67C 109.5 . . ?
H67A C67 H67C 109.5 . . ?
H67B C67 H67C 109.5 . . ?
C65 C68 H68A 109.5 . . ?
C65 C68 H68B 109.5 . . ?
H68A C68 H68B 109.5 . . ?
C65 C68 H68C 109.5 . . ?
H68A C68 H68C 109.5 . . ?
H68B C68 H68C 109.5 . . ?
O1 C69 C72 111.05(19) . . ?
O1 C69 C71 109.22(19) . . ?
C72 C69 C71 109.3(2) . . ?
O1 C69 C70 108.50(19) . . ?
C72 C69 C70 109.1(2) . . ?
C71 C69 C70 109.6(2) . . ?
C69 C70 H70A 109.5 . . ?
C69 C70 H70B 109.5 . . ?
H70A C70 H70B 109.5 . . ?
C69 C70 H70C 109.5 . . ?
H70A C70 H70C 109.5 . . ?
H70B C70 H70C 109.5 . . ?
C69 C71 H71A 109.5 . . ?
C69 C71 H71B 109.5 . . ?
H71A C71 H71B 109.5 . . ?
C69 C71 H71C 109.5 . . ?
H71A C71 H71C 109.5 . . ?
H71B C71 H71C 109.5 . . ?
C69 C72 H72A 109.5 . . ?
C69 C72 H72B 109.5 . . ?
H72A C72 H72B 109.5 . . ?
C69 C72 H72C 109.5 . . ?
H72A C72 H72C 109.5 . . ?
H72B C72 H72C 109.5 . . ?
C2S C1S H1SA 109.5 . . ?
C2S C1S H1SB 109.5 . . ?
H1SA C1S H1SB 109.5 . . ?
C2S C1S H1SC 109.5 . . ?
H1SA C1S H1SC 109.5 . . ?
H1SB C1S H1SC 109.5 . . ?
C1S C2S C3S 113.8(4) . . ?
C1S C2S H2SA 108.8 . . ?
C3S C2S H2SA 108.8 . . ?
C1S C2S H2SB 108.8 . . ?
C3S C2S H2SB 108.8 . . ?
H2SA C2S H2SB 107.7 . . ?
C4S C3S C2S 114.7(4) . . ?
C4S C3S H3SA 108.6 . . ?
C2S C3S H3SA 108.6 . . ?
C4S C3S H3SB 108.6 . . ?
C2S C3S H3SB 108.6 . . ?
H3SA C3S H3SB 107.6 . . ?
C3S C4S C5S 115.9(4) . . ?
C3S C4S H4SA 108.3 . . ?
C5S C4S H4SA 108.3 . . ?
C3S C4S H4SB 108.3 . . ?
C5S C4S H4SB 108.3 . . ?
H4SA C4S H4SB 107.4 . . ?
C4S C5S H5SA 109.5 . . ?
C4S C5S H5SB 109.5 . . ?
H5SA C5S H5SB 109.5 . . ?
C4S C5S H5SC 109.5 . . ?
H5SA C5S H5SC 109.5 . . ?
H5SB C5S H5SC 109.5 . . ?
C8S O1S C7S 120.9(9) . . ?
C7S C6S H6SA 109.5 . . ?
C7S C6S H6SB 109.5 . . ?
H6SA C6S H6SB 109.5 . . ?
C7S C6S H6SC 109.5 . . ?
H6SA C6S H6SC 109.5 . . ?
H6SB C6S H6SC 109.5 . . ?
C6S C7S O1S 105.6(8) . . ?
C6S C7S H7SA 110.6 . . ?
O1S C7S H7SA 110.6 . . ?
C6S C7S H7SB 110.6 . . ?
O1S C7S H7SB 110.6 . . ?
H7SA C7S H7SB 108.7 . . ?
C9S C8S O1S 117.1(9) . . ?
C9S C8S H8SA 108.0 . . ?
O1S C8S H8SA 108.0 . . ?
C9S C8S H8SB 108.0 . . ?
O1S C8S H8SB 108.0 . . ?
H8SA C8S H8SB 107.3 . . ?
C8S C9S H9SA 109.5 . . ?
C8S C9S H9SB 109.5 . . ?
H9SA C9S H9SB 109.5 . . ?
C8S C9S H9SC 109.5 . . ?
H9SA C9S H9SC 109.5 . . ?
H9SB C9S H9SC 109.5 . . ?

loop_
_geom_bond_atom_site_label_1
_geom_bond_atom_site_label_2
_geom_bond_distance
_geom_bond_site_symmetry_2
_geom_bond_publ_flag
Ce1 O3 2.2611(17) . ?
Ce1 O4 2.2737(16) . ?
Ce1 O1 2.4343(16) . ?
Ce1 O2 2.4570(16) . ?
Ce1 N2 2.550(2) . ?
Ce1 N1 2.6291(19) . ?
Ce1 Ce2 3.7130(5) . ?
Ce2 O5 2.2864(16) . ?
Ce2 O6 2.2928(16) . ?
Ce2 O2 2.3898(17) . ?
Ce2 O1 2.4305(17) . ?
Ce2 N3 2.5834(19) . ?
Ce2 N4 2.6418(19) . ?
N1 C15 1.282(3) . ?
N1 C16 1.484(3) . ?
N2 C18 1.286(3) . ?
N2 C17 1.466(3) . ?
N3 C39 1.278(3) . ?
N3 C48 1.467(3) . ?
N4 C50 1.290(3) . ?
N4 C49 1.482(3) . ?
O1 C69 1.432(3) . ?
O2 C65 1.431(3) . ?
O3 C1 1.321(3) . ?
O4 C20 1.321(3) . ?
O5 C33 1.319(3) . ?
O6 C52 1.325(3) . ?
C1 C2 1.417(3) . ?
C1 C6 1.435(3) . ?
C2 C3 1.408(3) . ?
C2 C15 1.454(3) . ?
C3 C4 1.379(3) . ?
C3 H3A 0.9500 . ?
C4 C5 1.399(3) . ?
C4 C11 1.532(3) . ?
C5 C6 1.393(3) . ?
C5 H5A 0.9500 . ?
C6 C7 1.544(3) . ?
C7 C9 1.539(4) . ?
C7 C8 1.541(4) . ?
C7 C10 1.545(4) . ?
C8 H8A 0.9800 . ?
C8 H8B 0.9800 . ?
C8 H8C 0.9800 . ?
C9 H9A 0.9800 . ?
C9 H9B 0.9800 . ?
C9 H9C 0.9800 . ?
C10 H10A 0.9800 . ?
C10 H10B 0.9800 . ?
C10 H10C 0.9800 . ?
C11 C14 1.528(4) . ?
C11 C12 1.530(4) . ?
C11 C13 1.546(4) . ?
C12 H12A 0.9800 . ?
C12 H12B 0.9800 . ?
C12 H12C 0.9800 . ?
C13 H13A 0.9800 . ?
C13 H13B 0.9800 . ?
C13 H13C 0.9800 . ?
C14 H14A 0.9800 . ?
C14 H14B 0.9800 . ?
C14 H14C 0.9800 . ?
C15 H15A 0.9500 . ?
C16 C17 1.529(3) . ?
C16 H16A 0.9900 . ?
C16 H16B 0.9900 . ?
C17 H17A 0.9900 . ?
C17 H17B 0.9900 . ?
C18 C19 1.455(3) . ?
C18 H18A 0.9500 . ?
C19 C24 1.404(3) . ?
C19 C20 1.418(3) . ?
C20 C21 1.432(3) . ?
C21 C22 1.395(3) . ?
C21 C25 1.529(3) . ?
C22 C23 1.396(4) . ?
C22 H22A 0.9500 . ?
C23 C24 1.379(4) . ?
C23 C29 1.537(4) . ?
C24 H24A 0.9500 . ?
C25 C27 1.541(4) . ?
C25 C28 1.543(4) . ?
C25 C26 1.543(4) . ?
C26 H26A 0.9800 . ?
C26 H26B 0.9800 . ?
C26 H26C 0.9800 . ?
C27 H27A 0.9800 . ?
C27 H27B 0.9800 . ?
C27 H27C 0.9800 . ?
C28 H28A 0.9800 . ?
C28 H28B 0.9800 . ?
C28 H28C 0.9800 . ?
C29 C30 1.523(4) . ?
C29 C32 1.534(4) . ?
C29 C31 1.546(4) . ?
C30 H30A 0.9800 . ?
C30 H30B 0.9800 . ?
C30 H30C 0.9800 . ?
C31 H31A 0.9800 . ?
C31 H31B 0.9800 . ?
C31 H31C 0.9800 . ?
C32 H32A 0.9800 . ?
C32 H32B 0.9800 . ?
C32 H32C 0.9800 . ?
C33 C38 1.423(3) . ?
C33 C34 1.430(3) . ?
C34 C35 1.399(3) . ?
C34 C40 1.529(3) . ?
C35 C36 1.394(3) . ?
C35 H35A 0.9500 . ?
C36 C37 1.380(3) . ?
C36 C44 1.539(3) . ?
C37 C38 1.405(3) . ?
C37 H37A 0.9500 . ?
C38 C39 1.447(3) . ?
C39 H39A 0.9500 . ?
C40 C41 1.536(3) . ?
C40 C42 1.536(3) . ?
C40 C43 1.545(4) . ?
C41 H41A 0.9800 . ?
C41 H41B 0.9800 . ?
C41 H41C 0.9800 . ?
C42 H42A 0.9800 . ?
C42 H42B 0.9800 . ?
C42 H42C 0.9800 . ?
C43 H43A 0.9800 . ?
C43 H43B 0.9800 . ?
C43 H43C 0.9800 . ?
C44 C45 1.529(3) . ?
C44 C46 1.535(4) . ?
C44 C47 1.546(4) . ?
C45 H45A 0.9800 . ?
C45 H45B 0.9800 . ?
C45 H45C 0.9800 . ?
C46 H46A 0.9800 . ?
C46 H46B 0.9800 . ?
C46 H46C 0.9800 . ?
C47 H47A 0.9800 . ?
C47 H47B 0.9800 . ?
C47 H47C 0.9800 . ?
C48 C49 1.515(3) . ?
C48 H48A 0.9900 . ?
C48 H48B 0.9900 . ?
C49 H49A 0.9900 . ?
C49 H49B 0.9900 . ?
C50 C51 1.459(3) . ?
C50 H50A 0.9500 . ?
C51 C56 1.409(3) . ?
C51 C52 1.423(3) . ?
C52 C53 1.429(3) . ?
C53 C54 1.385(3) . ?
C53 C57 1.539(3) . ?
C54 C55 1.404(3) . ?
C54 H54A 0.9500 . ?
C55 C56 1.377(3) . ?
C55 C61 1.533(3) . ?
C56 H56A 0.9500 . ?
C57 C58 1.532(3) . ?
C57 C59 1.535(3) . ?
C57 C60 1.542(3) . ?
C58 H58A 0.9800 . ?
C58 H58B 0.9800 . ?
C58 H58C 0.9800 . ?
C59 H59A 0.9800 . ?
C59 H59B 0.9800 . ?
C59 H59C 0.9800 . ?
C60 H60A 0.9800 . ?
C60 H60B 0.9800 . ?
C60 H60C 0.9800 . ?
C61 C64 1.532(4) . ?
C61 C63 1.533(4) . ?
C61 C62 1.539(4) . ?
C62 H62A 0.9800 . ?
C62 H62B 0.9800 . ?
C62 H62C 0.9800 . ?
C63 H63A 0.9800 . ?
C63 H63B 0.9800 . ?
C63 H63C 0.9800 . ?
C64 H64A 0.9800 . ?
C64 H64B 0.9800 . ?
C64 H64C 0.9800 . ?
C65 C66 1.525(3) . ?
C65 C67 1.527(3) . ?
C65 C68 1.530(3) . ?
C66 H66A 0.9800 . ?
C66 H66B 0.9800 . ?
C66 H66C 0.9800 . ?
C67 H67A 0.9800 . ?
C67 H67B 0.9800 . ?
C67 H67C 0.9800 . ?
C68 H68A 0.9800 . ?
C68 H68B 0.9800 . ?
C68 H68C 0.9800 . ?
C69 C72 1.524(3) . ?
C69 C71 1.529(4) . ?
C69 C70 1.532(3) . ?
C70 H70A 0.9800 . ?
C70 H70B 0.9800 . ?
C70 H70C 0.9800 . ?
C71 H71A 0.9800 . ?
C71 H71B 0.9800 . ?
C71 H71C 0.9800 . ?
C72 H72A 0.9800 . ?
C72 H72B 0.9800 . ?
C72 H72C 0.9800 . ?
C1S C2S 1.474(6) . ?
C1S H1SA 0.9800 . ?
C1S H1SB 0.9800 . ?
C1S H1SC 0.9800 . ?
C2S C3S 1.509(5) . ?
C2S H2SA 0.9900 . ?
C2S H2SB 0.9900 . ?
C3S C4S 1.496(6) . ?
C3S H3SA 0.9900 . ?
C3S H3SB 0.9900 . ?
C4S C5S 1.498(6) . ?
C4S H4SA 0.9900 . ?
C4S H4SB 0.9900 . ?
C5S H5SA 0.9800 . ?
C5S H5SB 0.9800 . ?
C5S H5SC 0.9800 . ?
O1S C8S 1.531(12) . ?
O1S C7S 1.641(11) . ?
C6S C7S 1.360(8) . ?
C6S H6SA 0.9800 . ?
C6S H6SB 0.9800 . ?
C6S H6SC 0.9800 . ?
C7S H7SA 0.9900 . ?
C7S H7SB 0.9900 . ?
C8S C9S 1.436(10) . ?
C8S H8SA 0.9900 . ?
C8S H8SB 0.9900 . ?
C9S H9SA 0.9800 . ?
C9S H9SB 0.9800 . ?
C9S H9SC 0.9800 . ?
